data_7026820
loop_
_publ_author_name
'Jura, Marek'
'Levason, William'
'Petts, Edmund'
'Reid, Gillian'
'Webster, Michael'
'Zhang, Wenjian'

_publ_section_title
;
 Taking TiF4 complexes to extremes--the first examples with phosphine
 co-ligands.
;
_journal_issue 42
_journal_name_full 'Dalton transactions (Cambridge, England : 2003)'
_journal_page_first 10264
_journal_page_last 10271
_journal_paper_doi 10.1039/c0dt00747a
_journal_volume 39
_journal_year 2010
_chemical_formula_moiety 'C36 H30 F4 O2 P2 Ti, 2(C H2 Cl2)'
_chemical_formula_structural '(((C6 H5)3 P O) Ti F4) (C H2 Cl2)2'
_chemical_formula_sum 'C38 H34 Cl4 F4 O2 P2 Ti'
_chemical_formula_weight 850.29
_chemical_name_systematic
;
cis-tetrafluorobis(triphenylphosphine oxide-O)titanium(IV)
dichloromethane solvate
;
_space_group_IT_number 60
_space_group_name_Hall '-P 2n 2ab'
_symmetry_cell_setting orthorhombic
_symmetry_space_group_name_Hall '-P 2n 2ab'
_symmetry_space_group_name_H-M 'P b c n'
_atom_sites_solution_hydrogens geom
_atom_sites_solution_primary direct
_atom_sites_solution_secondary difmap
_audit_creation_date 2010-06-11
_audit_creation_method 'SHELXL-97 + hand edit'
_audit_update_record ' 2010-06-11 Relabelled some C and moved F2'
_cell_angle_alpha 90.00
_cell_angle_beta 90.00
_cell_angle_gamma 90.00
_cell_formula_units_Z 4
_cell_length_a 15.083(2)
_cell_length_b 15.8121(15)
_cell_length_c 16.004(2)
_cell_measurement_reflns_used 4952
_cell_measurement_temperature 120(2)
_cell_measurement_theta_max 27.48
_cell_measurement_theta_min 2.91
_cell_volume 3816.9(8)
_computing_structure_refinement 'SHELXL-97 (Sheldrick, 1997)'
_computing_structure_solution 'SHELXS-97 (Sheldrick, 1997)'
_diffrn_ambient_temperature 120(2)
_diffrn_measured_fraction_theta_full 0.938
_diffrn_measured_fraction_theta_max 0.938
_diffrn_measurement_device_type 'Bruker-Nonius 95mm CCD camera on \k-goniostat'
_diffrn_measurement_method '\f & \w scans'
_diffrn_radiation_monochromator graphite
_diffrn_radiation_source 'Bruker-Nonius FR591 rotating anode'
_diffrn_radiation_type MoK\a
_diffrn_radiation_wavelength 0.71073
_diffrn_reflns_av_R_equivalents 0.0431
_diffrn_reflns_av_sigmaI/netI 0.0332
_diffrn_reflns_limit_h_max 16
_diffrn_reflns_limit_h_min -16
_diffrn_reflns_limit_k_max 17
_diffrn_reflns_limit_k_min -17
_diffrn_reflns_limit_l_max 17
_diffrn_reflns_limit_l_min -17
_diffrn_reflns_number 12705
_diffrn_reflns_theta_full 23.27
_diffrn_reflns_theta_max 23.27
_diffrn_reflns_theta_min 5.87
_diffrn_standards_number 0
_exptl_absorpt_coefficient_mu 0.641
_exptl_absorpt_correction_T_max 1.0000
_exptl_absorpt_correction_T_min 0.8220
_exptl_absorpt_correction_type multi-scan
_exptl_absorpt_process_details 'G.M. Sheldrick, (2007). SADABS. Version 2007/2. Bruker AXS Inc.'
_exptl_crystal_colour colourless
_exptl_crystal_density_diffrn 1.480
_exptl_crystal_density_method 'not measured'
_exptl_crystal_description block
_exptl_crystal_F_000 1736
_exptl_crystal_size_max 0.10
_exptl_crystal_size_mid 0.10
_exptl_crystal_size_min 0.04
_refine_diff_density_max 0.279
_refine_diff_density_min -0.291
_refine_diff_density_rms 0.050
_refine_ls_extinction_method none
_refine_ls_goodness_of_fit_ref 1.007
_refine_ls_hydrogen_treatment constr
_refine_ls_matrix_type full
_refine_ls_number_parameters 231
_refine_ls_number_reflns 2576
_refine_ls_number_restraints 0
_refine_ls_restrained_S_all 1.007
_refine_ls_R_factor_all 0.0423
_refine_ls_R_factor_gt 0.0328
_refine_ls_shift/su_max 0.001
_refine_ls_shift/su_mean 0.000
_refine_ls_structure_factor_coef Fsqd
_refine_ls_weighting_details 'w=1/[\s^2^(Fo^2^)+(0.0486P)^2^+2.9269P] where P=(Fo^2^+2Fc^2^)/3'
_refine_ls_weighting_scheme calc
_refine_ls_wR_factor_gt 0.0822
_refine_ls_wR_factor_ref 0.0895
_reflns_number_gt 2203
_reflns_number_total 2576
_reflns_threshold_expression I>2sigma(I)
_cod_data_source_file c0dt00747a.txt
_cod_data_source_block 08mj71
_cod_original_cell_volume 3816.8(8)
_cod_database_code 7026820

loop_
_symmetry_equiv_pos_as_xyz
'x, y, z'
'-x+1/2, -y+1/2, z+1/2'
'-x, y, -z+1/2'
'x+1/2, -y+1/2, -z'
'-x, -y, -z'
'x-1/2, y-1/2, -z-1/2'
'x, -y, z-1/2'
'-x-1/2, y-1/2, z'

loop_
_atom_site_label
_atom_site_type_symbol
_atom_site_fract_x
_atom_site_fract_y
_atom_site_fract_z
_atom_site_U_iso_or_equiv
_atom_site_adp_type
_atom_site_occupancy
_atom_site_symmetry_multiplicity
_atom_site_calc_flag
_atom_site_refinement_flags
Ti1 Ti 0.0000 0.11612(3) 0.7500 0.01551(19) Uani 1 2 d S
F1 F -0.08573(9) 0.12363(8) 0.66858(8) 0.0245(3) Uani 1 1 d .
F2 F -0.06537(9) 0.03814(8) 0.80468(9) 0.0255(3) Uani 1 1 d .
P1 P -0.06046(4) 0.26344(4) 0.89165(4) 0.01708(19) Uani 1 1 d .
O1 O -0.06471(10) 0.20947(10) 0.81325(10) 0.0194(4) Uani 1 1 d .
C1 C 0.02661(17) 0.34118(15) 0.88884(14) 0.0217(5) Uani 1 1 d .
C2 C 0.0087(2) 0.42736(17) 0.8878(2) 0.0424(8) Uani 1 1 d .
H2 H -0.0509 0.4467 0.8866 0.051 Uiso 1 1 calc R
C3 C 0.0778(2) 0.48514(19) 0.8884(3) 0.0562(10) Uani 1 1 d .
H3 H 0.0652 0.5440 0.8871 0.067 Uiso 1 1 calc R
C4 C 0.1640(2) 0.45819(19) 0.89078(19) 0.0410(7) Uani 1 1 d .
H4 H 0.2109 0.4983 0.8914 0.049 Uiso 1 1 calc R
C5 C 0.18309(19) 0.37248(18) 0.89228(17) 0.0321(6) Uani 1 1 d .
H5 H 0.2429 0.3539 0.8945 0.039 Uiso 1 1 calc R
C6 C 0.11482(17) 0.31409(16) 0.89049(16) 0.0268(6) Uani 1 1 d .
H6 H 0.1279 0.2553 0.8904 0.032 Uiso 1 1 calc R
C7 C -0.04560(15) 0.20307(14) 0.98548(15) 0.0182(5) Uani 1 1 d .
C8 C -0.00856(16) 0.24016(15) 1.05624(15) 0.0223(5) Uani 1 1 d .
H8 H 0.0169 0.2950 1.0528 0.027 Uiso 1 1 calc R
C9 C -0.00873(17) 0.19723(16) 1.13155(16) 0.0270(6) Uani 1 1 d .
H9 H 0.0162 0.2228 1.1799 0.032 Uiso 1 1 calc R
C10 C -0.04530(17) 0.11691(16) 1.13654(16) 0.0268(6) Uani 1 1 d .
H10 H -0.0467 0.0882 1.1886 0.032 Uiso 1 1 calc R
C11 C -0.07978(16) 0.07852(16) 1.06611(16) 0.0253(6) Uani 1 1 d .
H11 H -0.1028 0.0227 1.0695 0.030 Uiso 1 1 calc R
C12 C -0.08091(16) 0.12137(15) 0.99040(16) 0.0219(5) Uani 1 1 d .
H12 H -0.1055 0.0954 0.9422 0.026 Uiso 1 1 calc R
C13 C -0.16372(16) 0.31832(14) 0.90312(15) 0.0193(5) Uani 1 1 d .
C14 C -0.20291(17) 0.33031(15) 0.98126(16) 0.0233(5) Uani 1 1 d .
H14 H -0.1751 0.3084 1.0300 0.028 Uiso 1 1 calc R
C15 C -0.28280(17) 0.37432(15) 0.98807(17) 0.0261(6) Uani 1 1 d .
H15 H -0.3099 0.3820 1.0411 0.031 Uiso 1 1 calc R
C16 C -0.32207(17) 0.40668(15) 0.91680(18) 0.0274(6) Uani 1 1 d .
H16 H -0.3758 0.4377 0.9214 0.033 Uiso 1 1 calc R
C17 C -0.28421(18) 0.39449(16) 0.83900(18) 0.0305(6) Uani 1 1 d .
H17 H -0.3124 0.4162 0.7905 0.037 Uiso 1 1 calc R
C18 C -0.20502(17) 0.35048(15) 0.83189(16) 0.0257(6) Uani 1 1 d .
H18 H -0.1789 0.3422 0.7785 0.031 Uiso 1 1 calc R
C19 C 0.7703(2) 0.3825(2) 0.28558(19) 0.0414(7) Uani 1 1 d .
H19A H 0.7685 0.4408 0.2630 0.050 Uiso 1 1 calc R
H19B H 0.7086 0.3611 0.2878 0.050 Uiso 1 1 calc R
Cl1 Cl 0.83253(5) 0.31822(5) 0.21758(5) 0.0434(2) Uani 1 1 d .
Cl2 Cl 0.81374(6) 0.38517(6) 0.38688(5) 0.0517(3) Uani 1 1 d .

loop_
_atom_site_aniso_label
_atom_site_aniso_U_11
_atom_site_aniso_U_22
_atom_site_aniso_U_33
_atom_site_aniso_U_23
_atom_site_aniso_U_13
_atom_site_aniso_U_12
Ti1 0.0168(3) 0.0143(3) 0.0154(3) 0.000 0.0005(2) 0.000
F1 0.0247(7) 0.0272(7) 0.0216(7) -0.0023(5) -0.0050(6) 0.0003(6)
F2 0.0284(8) 0.0194(7) 0.0287(8) 0.0030(6) 0.0058(6) -0.0028(6)
P1 0.0189(3) 0.0167(3) 0.0157(3) 0.0000(2) 0.0006(2) 0.0014(2)
O1 0.0227(9) 0.0198(8) 0.0157(8) -0.0007(6) 0.0011(7) 0.0018(6)
C1 0.0271(13) 0.0196(12) 0.0184(12) 0.0000(9) 0.0010(10) -0.0037(10)
C2 0.0363(16) 0.0232(14) 0.067(2) 0.0021(13) 0.0053(15) -0.0005(12)
C3 0.055(2) 0.0203(15) 0.093(3) 0.0005(16) 0.0098(19) -0.0085(14)
C4 0.0436(18) 0.0352(16) 0.0442(18) -0.0060(13) 0.0063(14) -0.0219(13)
C5 0.0281(15) 0.0413(16) 0.0270(15) -0.0031(12) -0.0009(11) -0.0103(12)
C6 0.0264(14) 0.0265(13) 0.0276(14) -0.0019(10) -0.0027(11) -0.0034(11)
C7 0.0178(12) 0.0191(11) 0.0178(11) -0.0004(9) 0.0033(9) 0.0050(9)
C8 0.0228(12) 0.0220(12) 0.0221(13) -0.0021(10) -0.0018(10) 0.0020(10)
C9 0.0254(13) 0.0357(14) 0.0198(13) -0.0039(11) -0.0031(11) 0.0065(11)
C10 0.0255(13) 0.0354(15) 0.0196(13) 0.0076(11) 0.0034(11) 0.0115(11)
C11 0.0261(13) 0.0226(13) 0.0271(14) 0.0060(10) 0.0031(11) 0.0025(10)
C12 0.0206(12) 0.0240(13) 0.0210(12) 0.0002(10) -0.0001(10) 0.0002(10)
C13 0.0213(12) 0.0142(11) 0.0225(12) -0.0013(9) -0.0012(10) -0.0003(9)
C14 0.0252(13) 0.0236(12) 0.0212(13) 0.0000(10) -0.0007(10) 0.0013(10)
C15 0.0241(13) 0.0222(13) 0.0320(14) -0.0051(10) 0.0050(11) 0.0005(10)
C16 0.0195(12) 0.0187(12) 0.0442(16) -0.0056(11) -0.0016(12) 0.0019(10)
C17 0.0317(14) 0.0266(13) 0.0331(15) -0.0002(11) -0.0098(12) 0.0056(11)
C18 0.0288(13) 0.0256(13) 0.0228(13) 0.0012(10) -0.0009(11) 0.0044(11)
C19 0.0360(16) 0.0572(19) 0.0309(16) -0.0036(14) -0.0004(13) 0.0166(14)
Cl1 0.0526(5) 0.0422(4) 0.0355(4) 0.0008(3) 0.0100(3) 0.0075(3)
Cl2 0.0514(5) 0.0681(6) 0.0356(4) -0.0051(4) -0.0074(3) 0.0154(4)

loop_
_atom_type_symbol
_atom_type_description
_atom_type_scat_dispersion_real
_atom_type_scat_dispersion_imag
_atom_type_scat_source
C C 0.0033 0.0016 'International Tables Vol C Tables 4.2.6.8 and 6.1.1.4'
H H 0.0000 0.0000 'International Tables Vol C Tables 4.2.6.8 and 6.1.1.4'
O O 0.0106 0.0060 'International Tables Vol C Tables 4.2.6.8 and 6.1.1.4'
F F 0.0171 0.0103 'International Tables Vol C Tables 4.2.6.8 and 6.1.1.4'
P P 0.1023 0.0942 'International Tables Vol C Tables 4.2.6.8 and 6.1.1.4'
Ti Ti 0.2776 0.4457 'International Tables Vol C Tables 4.2.6.8 and 6.1.1.4'
Cl Cl 0.1484 0.1585 'International Tables Vol C Tables 4.2.6.8 and 6.1.1.4'

loop_
_geom_angle_atom_site_label_1
_geom_angle_atom_site_label_2
_geom_angle_atom_site_label_3
_geom_angle
_geom_angle_site_symmetry_1
_geom_angle_site_symmetry_3
F2 Ti1 F2 93.83(9) 3_556 .
F2 Ti1 F1 90.20(6) 3_556 3_556
F2 Ti1 F1 94.85(6) . 3_556
F2 Ti1 F1 94.85(6) 3_556 .
F2 Ti1 F1 90.20(6) . .
F1 Ti1 F1 172.60(9) 3_556 .
F2 Ti1 O1 89.56(6) 3_556 3_556
F2 Ti1 O1 175.43(6) . 3_556
F1 Ti1 O1 88.20(6) 3_556 3_556
F1 Ti1 O1 86.45(6) . 3_556
F2 Ti1 O1 175.43(7) 3_556 .
F2 Ti1 O1 89.56(6) . .
F1 Ti1 O1 86.45(6) 3_556 .
F1 Ti1 O1 88.20(6) . .
O1 Ti1 O1 87.22(9) 3_556 .
O1 P1 C7 113.45(10) . .
O1 P1 C13 108.65(10) . .
C7 P1 C13 106.29(11) . .
O1 P1 C1 113.20(10) . .
C7 P1 C1 107.06(11) . .
C13 P1 C1 107.82(11) . .
P1 O1 Ti1 142.83(10) . .
C2 C1 C6 119.0(2) . .
C2 C1 P1 121.9(2) . .
C6 C1 P1 119.00(18) . .
C3 C2 C1 120.0(3) . .
C3 C2 H2 120.0 . .
C1 C2 H2 120.0 . .
C4 C3 C2 120.6(3) . .
C4 C3 H3 119.7 . .
C2 C3 H3 119.7 . .
C3 C4 C5 120.2(3) . .
C3 C4 H4 119.9 . .
C5 C4 H4 119.9 . .
C4 C5 C6 119.8(3) . .
C4 C5 H5 120.1 . .
C6 C5 H5 120.1 . .
C5 C6 C1 120.3(2) . .
C5 C6 H6 119.9 . .
C1 C6 H6 119.9 . .
C8 C7 C12 119.7(2) . .
C8 C7 P1 120.46(18) . .
C12 C7 P1 119.40(18) . .
C9 C8 C7 120.1(2) . .
C9 C8 H8 120.0 . .
C7 C8 H8 120.0 . .
C8 C9 C10 120.0(2) . .
C8 C9 H9 120.0 . .
C10 C9 H9 120.0 . .
C11 C10 C9 120.3(2) . .
C11 C10 H10 119.8 . .
C9 C10 H10 119.8 . .
C12 C11 C10 120.1(2) . .
C12 C11 H11 119.9 . .
C10 C11 H11 119.9 . .
C11 C12 C7 119.7(2) . .
C11 C12 H12 120.2 . .
C7 C12 H12 120.2 . .
C14 C13 C18 119.6(2) . .
C14 C13 P1 121.69(19) . .
C18 C13 P1 118.74(19) . .
C13 C14 C15 120.2(2) . .
C13 C14 H14 119.9 . .
C15 C14 H14 119.9 . .
C16 C15 C14 119.3(2) . .
C16 C15 H15 120.3 . .
C14 C15 H15 120.3 . .
C15 C16 C17 120.9(2) . .
C15 C16 H16 119.5 . .
C17 C16 H16 119.5 . .
C16 C17 C18 119.9(2) . .
C16 C17 H17 120.0 . .
C18 C17 H17 120.0 . .
C17 C18 C13 120.0(2) . .
C17 C18 H18 120.0 . .
C13 C18 H18 120.0 . .
Cl2 C19 Cl1 112.75(16) . .
Cl2 C19 H19A 109.0 . .
Cl1 C19 H19A 109.0 . .
Cl2 C19 H19B 109.0 . .
Cl1 C19 H19B 109.0 . .
H19A C19 H19B 107.8 . .

loop_
_geom_bond_atom_site_label_1
_geom_bond_atom_site_label_2
_geom_bond_distance
_geom_bond_site_symmetry_2
Ti1 F2 1.8050(13) 3_556
Ti1 F2 1.8050(13) .
Ti1 F1 1.8396(13) 3_556
Ti1 F1 1.8396(13) .
Ti1 O1 2.0387(16) 3_556
Ti1 O1 2.0387(16) .
P1 O1 1.5188(17) .
P1 C7 1.793(2) .
P1 C13 1.792(2) .
P1 C1 1.799(2) .
C1 C2 1.389(4) .
C1 C6 1.398(4) .
C2 C3 1.386(5) .
C2 H2 0.9500 .
C3 C4 1.369(5) .
C3 H3 0.9500 .
C4 C5 1.386(4) .
C4 H4 0.9500 .
C5 C6 1.383(4) .
C5 H5 0.9500 .
C6 H6 0.9500 .
C7 C8 1.392(4) .
C7 C12 1.400(3) .
C8 C9 1.383(4) .
C8 H8 0.9500 .
C9 C10 1.387(4) .
C9 H9 0.9500 .
C10 C11 1.382(4) .
C10 H10 0.9500 .
C11 C12 1.388(4) .
C11 H11 0.9500 .
C12 H12 0.9500 .
C13 C14 1.396(4) .
C13 C18 1.395(4) .
C14 C15 1.396(4) .
C14 H14 0.9500 .
C15 C16 1.383(4) .
C15 H15 0.9500 .
C16 C17 1.383(4) .
C16 H16 0.9500 .
C17 C18 1.387(4) .
C17 H17 0.9500 .
C18 H18 0.9500 .
C19 Cl2 1.749(3) .
C19 Cl1 1.761(3) .
C19 H19A 0.9900 .
C19 H19B 0.9900 .
